data_7221908
loop_
_publ_author_name
'Wang, Guo-Ming'
'Li, Jinhua'
'Wei, Li'
'Zhang, Xiao'
'Bao, Zhenzhen'

_publ_section_title
;
 Concise template syntheses of gallium phosphates driven by in situ direct
 alkylation of aliphatic and aromatic precursors by methanols
;
_journal_name_full 'RSC Adv.'
_journal_paper_doi 10.1039/C5RA12300C
_journal_year 2015
_chemical_formula_sum 'C4 H10.5 Ga3 N O13.25 P3'
_chemical_formula_weight 586.70
_chemical_name_systematic
; 
 ? 
;
_space_group_IT_number 2
_symmetry_cell_setting triclinic
_symmetry_space_group_name_Hall '-P 1'
_symmetry_space_group_name_H-M 'P -1'
_atom_sites_solution_hydrogens geom
_atom_sites_solution_primary direct
_atom_sites_solution_secondary difmap
_audit_creation_method SHELXL-97
_audit_update_record
;
2015-01-04 deposited with the CCDC.
2015-08-26 downloaded from the CCDC.
;
_cell_angle_alpha 100.270(3)
_cell_angle_beta 94.600(4)
_cell_angle_gamma 92.960(6)
_cell_formula_units_Z 2
_cell_length_a 8.6814(7)
_cell_length_b 9.2316(8)
_cell_length_c 9.5849(3)
_cell_measurement_temperature 293(2)
_cell_volume 751.72(9)
_computing_structure_refinement 'SHELXL-97 (Sheldrick, 1997)'
_computing_structure_solution 'SHELXS-97 (Sheldrick, 1990)'
_diffrn_ambient_temperature 293(2)
_diffrn_measured_fraction_theta_full 0.999
_diffrn_measured_fraction_theta_max 0.999
_diffrn_radiation_monochromator graphite
_diffrn_radiation_source 'fine-focus sealed tube'
_diffrn_radiation_type MoK\a
_diffrn_radiation_wavelength 0.71073
_diffrn_reflns_av_R_equivalents 0.0710
_diffrn_reflns_av_sigmaI/netI 0.0857
_diffrn_reflns_limit_h_max 10
_diffrn_reflns_limit_h_min -10
_diffrn_reflns_limit_k_max 11
_diffrn_reflns_limit_k_min -11
_diffrn_reflns_limit_l_max 11
_diffrn_reflns_limit_l_min -11
_diffrn_reflns_number 7034
_diffrn_reflns_theta_full 26.00
_diffrn_reflns_theta_max 26.00
_diffrn_reflns_theta_min 3.06
_exptl_absorpt_coefficient_mu 5.729
_exptl_crystal_colour colorless
_exptl_crystal_density_diffrn 2.592
_exptl_crystal_density_method 'not measured'
_exptl_crystal_description Chunk
_exptl_crystal_F_000 571
_refine_diff_density_max 0.916
_refine_diff_density_min -0.967
_refine_diff_density_rms 0.233
_refine_ls_extinction_method none
_refine_ls_goodness_of_fit_ref 1.136
_refine_ls_hydrogen_treatment mixed
_refine_ls_matrix_type full
_refine_ls_number_parameters 226
_refine_ls_number_reflns 2956
_refine_ls_number_restraints 0
_refine_ls_restrained_S_all 1.136
_refine_ls_R_factor_all 0.0490
_refine_ls_R_factor_gt 0.0452
_refine_ls_shift/su_max 0.000
_refine_ls_shift/su_mean 0.000
_refine_ls_structure_factor_coef Fsqd
_refine_ls_weighting_details 'calc w=1/[\s^2^(Fo^2^)+(0.0557P)^2^+0.3437P] where P=(Fo^2^+2Fc^2^)/3'
_refine_ls_weighting_scheme calc
_refine_ls_wR_factor_gt 0.1242
_refine_ls_wR_factor_ref 0.1266
_reflns_number_gt 2734
_reflns_number_total 2956
_reflns_threshold_expression >2sigma(I)
_cod_data_source_file c5ra12300c2.cif
_cod_data_source_block 1
_cod_depositor_comments
;
The following automatic conversions were performed:

'_symmetry_cell_setting' value 'Triclinic' changed to 'triclinic'
according to
/usr/data/users/saulius/crontab/automatic-downloads/rss-feeds/RSC/lib/dictionaries/cif_core.dic
dictionary named 'cif_core.dic' version 2.4.2 from 2011-04-26.

Automatic conversion script
Id: cif_fix_values 3271 2015-04-21 07:52:19Z andrius 
;
_cod_original_sg_symbol_H-M P-1
_cod_original_formula_sum 'C4 H10.50 Ga3 N O13.25 P3'
_cod_database_code 7221908

loop_
_symmetry_equiv_pos_as_xyz
'x, y, z'
'-x, -y, -z'

loop_
_atom_site_label
_atom_site_type_symbol
_atom_site_fract_x
_atom_site_fract_y
_atom_site_fract_z
_atom_site_U_iso_or_equiv
_atom_site_adp_type
_atom_site_occupancy
_atom_site_symmetry_multiplicity
_atom_site_calc_flag
_atom_site_refinement_flags
Ga1 Ga 0.63029(6) 0.16547(5) 0.14502(5) 0.00810(18) Uani 1 1 d .
Ga2 Ga 0.59314(6) -0.38971(5) 0.30737(5) 0.00700(18) Uani 1 1 d .
Ga3 Ga 0.77409(6) -0.43549(6) -0.13305(5) 0.00742(18) Uani 1 1 d .
P1 P 0.86400(14) 0.43301(13) 0.15999(13) 0.0085(3) Uani 1 1 d .
P2 P 0.43990(14) 0.30388(13) 0.36515(12) 0.0076(3) Uani 1 1 d .
P3 P 0.64200(14) -0.18206(13) 0.08304(13) 0.0077(3) Uani 1 1 d .
O1 O 1.0359(4) 0.4575(4) 0.2072(3) 0.0118(7) Uani 1 1 d .
O1W O 1.148(3) 0.606(2) 0.474(2) 0.057(6) Uani 0.25 1 d P
O2 O 0.7864(4) 0.5547(4) 0.2530(4) 0.0140(8) Uani 1 1 d .
O3 O 0.8261(4) 0.4316(4) 0.0013(4) 0.0133(8) Uani 1 1 d .
O4 O 0.8100(4) 0.2786(4) 0.1895(4) 0.0124(7) Uani 1 1 d .
O5 O 0.5058(4) 0.1586(4) 0.2892(4) 0.0138(8) Uani 1 1 d .
O6 O 0.4085(4) 0.2721(4) 0.5132(3) 0.0109(7) Uani 1 1 d .
O7 O 0.2901(4) 0.3310(4) 0.2859(4) 0.0169(8) Uani 1 1 d .
O8 O 0.5654(4) 0.4270(4) 0.3734(4) 0.0131(8) Uani 1 1 d .
O9 O 0.6886(4) -0.0201(4) 0.0805(4) 0.0157(8) Uani 1 1 d .
O10 O 0.7654(4) -0.2715(4) 0.0105(4) 0.0158(8) Uani 1 1 d .
O11 O 0.4794(4) -0.2291(4) 0.0022(4) 0.0186(8) Uani 1 1 d .
O12 O 0.6306(4) -0.2045(4) 0.2353(4) 0.0124(7) Uani 1 1 d .
O13 O 0.4039(4) -0.4273(4) 0.1877(4) 0.0163(8) Uani 1 1 d .
C1 C -0.0245(9) 0.8502(9) 0.4272(11) 0.063(3) Uani 1 1 d .
H1A H -0.1224 0.8533 0.3718 0.075 Uiso 1 1 calc R
H1B H 0.0058 0.7493 0.4092 0.075 Uiso 1 1 calc R
C2 C 0.0464(9) 1.1058(10) 0.4176(10) 0.058(2) Uani 1 1 d .
H2A H 0.1238 1.1739 0.3925 0.069 Uiso 1 1 calc R
H2B H -0.0501 1.1142 0.3621 0.069 Uiso 1 1 calc R
C3 C 0.0910(12) 0.9223(16) 0.2174(9) 0.121(6) Uani 1 1 d .
H3A H 0.1209 0.8246 0.1832 0.182 Uiso 1 1 calc R
H3B H 0.1609 0.9932 0.1887 0.182 Uiso 1 1 calc R
H3C H -0.0124 0.9323 0.1784 0.182 Uiso 1 1 calc R
C4 C 0.2568(8) 0.9308(9) 0.4424(10) 0.053(2) Uani 1 1 d .
H4A H 0.2826 0.8305 0.4143 0.080 Uiso 1 1 calc R
H4B H 0.2599 0.9547 0.5443 0.080 Uiso 1 1 calc R
H4C H 0.3302 0.9956 0.4096 0.080 Uiso 1 1 calc R
N1 N 0.0968(6) 0.9490(8) 0.3780(6) 0.0436(16) Uani 1 1 d .

loop_
_atom_site_aniso_label
_atom_site_aniso_U_11
_atom_site_aniso_U_22
_atom_site_aniso_U_33
_atom_site_aniso_U_23
_atom_site_aniso_U_13
_atom_site_aniso_U_12
Ga1 0.0080(3) 0.0071(3) 0.0098(3) 0.0021(2) 0.0022(2) 0.0020(2)
Ga2 0.0058(3) 0.0079(3) 0.0076(3) 0.0015(2) 0.0018(2) 0.0010(2)
Ga3 0.0047(3) 0.0080(3) 0.0099(3) 0.0016(2) 0.0018(2) 0.0012(2)
P1 0.0049(6) 0.0082(6) 0.0131(6) 0.0024(5) 0.0031(5) 0.0018(5)
P2 0.0091(6) 0.0078(6) 0.0066(6) 0.0016(5) 0.0028(5) 0.0017(5)
P3 0.0086(6) 0.0060(6) 0.0094(6) 0.0022(5) 0.0035(5) 0.0032(5)
O1 0.0046(16) 0.0206(19) 0.0110(17) 0.0043(15) 0.0017(13) 0.0020(14)
O1W 0.068(16) 0.042(13) 0.050(13) -0.018(10) 0.003(12) 0.002(11)
O2 0.0097(18) 0.0112(17) 0.0220(19) 0.0022(15) 0.0072(15) 0.0037(14)
O3 0.0117(18) 0.0126(18) 0.0165(18) 0.0061(15) -0.0006(15) 0.0004(14)
O4 0.0090(17) 0.0092(17) 0.0194(18) 0.0054(14) -0.0040(14) 0.0014(14)
O5 0.0177(19) 0.0105(17) 0.0156(17) 0.0048(15) 0.0094(15) 0.0039(15)
O6 0.0161(19) 0.0081(16) 0.0078(16) -0.0012(13) 0.0049(14) -0.0028(14)
O7 0.0111(18) 0.022(2) 0.0216(19) 0.0143(16) 0.0011(15) -0.0007(15)
O8 0.0116(18) 0.0093(17) 0.0185(18) 0.0037(15) 0.0013(15) -0.0029(14)
O9 0.019(2) 0.0095(18) 0.0203(19) 0.0034(15) 0.0114(16) 0.0010(15)
O10 0.018(2) 0.0107(17) 0.0176(18) -0.0023(15) 0.0065(16) 0.0039(15)
O11 0.0127(19) 0.021(2) 0.023(2) 0.0115(17) -0.0028(16) -0.0024(15)
O12 0.0151(19) 0.0085(17) 0.0141(17) 0.0027(14) 0.0036(15) -0.0007(14)
O13 0.0116(19) 0.0170(19) 0.0205(19) 0.0084(16) -0.0044(15) -0.0062(15)
C1 0.033(4) 0.045(5) 0.102(7) 0.002(5) 0.002(5) -0.027(4)
C2 0.030(4) 0.069(6) 0.087(6) 0.051(5) 0.001(4) -0.006(4)
C3 0.052(7) 0.254(18) 0.039(6) -0.013(8) 0.001(5) -0.028(9)
C4 0.026(4) 0.051(5) 0.086(6) 0.027(5) -0.005(4) -0.004(3)
N1 0.021(3) 0.065(4) 0.039(3) 0.000(3) -0.004(3) -0.009(3)

loop_
_atom_type_symbol
_atom_type_description
_atom_type_scat_dispersion_real
_atom_type_scat_dispersion_imag
_atom_type_scat_source
C C 0.0033 0.0016 'International Tables Vol C Tables 4.2.6.8 and 6.1.1.4'
H H 0.0000 0.0000 'International Tables Vol C Tables 4.2.6.8 and 6.1.1.4'
Ga Ga 0.2307 1.6083 'International Tables Vol C Tables 4.2.6.8 and 6.1.1.4'
N N 0.0061 0.0033 'International Tables Vol C Tables 4.2.6.8 and 6.1.1.4'
O O 0.0106 0.0060 'International Tables Vol C Tables 4.2.6.8 and 6.1.1.4'
P P 0.1023 0.0942 'International Tables Vol C Tables 4.2.6.8 and 6.1.1.4'

loop_
_geom_angle_atom_site_label_1
_geom_angle_atom_site_label_2
_geom_angle_atom_site_label_3
_geom_angle
_geom_angle_site_symmetry_1
_geom_angle_site_symmetry_3
O4 Ga1 O9 104.86(16) . .
O4 Ga1 O5 116.73(16) . .
O9 Ga1 O5 108.88(15) . .
O4 Ga1 O11 108.27(15) . 2_655
O9 Ga1 O11 108.61(17) . 2_655
O5 Ga1 O11 109.20(17) . 2_655
O6 Ga2 O2 116.37(16) 2_656 1_545
O6 Ga2 O13 118.22(16) 2_656 .
O2 Ga2 O13 125.10(16) 1_545 .
O6 Ga2 O8 94.84(14) 2_656 1_545
O2 Ga2 O8 88.71(15) 1_545 1_545
O13 Ga2 O8 92.15(15) . 1_545
O6 Ga2 O12 86.72(14) 2_656 .
O2 Ga2 O12 88.60(15) 1_545 .
O13 Ga2 O12 89.06(15) . .
O8 Ga2 O12 177.28(14) 1_545 .
O1 Ga3 O10 115.42(15) 2_755 .
O1 Ga3 O13 124.61(16) 2_755 2_645
O10 Ga3 O13 119.90(16) . 2_645
O1 Ga3 O7 88.92(15) 2_755 2_655
O10 Ga3 O7 94.00(16) . 2_655
O13 Ga3 O7 89.99(15) 2_645 2_655
O1 Ga3 O3 91.02(15) 2_755 1_545
O10 Ga3 O3 93.86(15) . 1_545
O13 Ga3 O3 82.90(14) 2_645 1_545
O7 Ga3 O3 171.32(15) 2_655 1_545
O1 P1 O2 105.9(2) . .
O1 P1 O3 113.4(2) . .
O2 P1 O3 112.2(2) . .
O1 P1 O4 107.0(2) . .
O2 P1 O4 110.6(2) . .
O3 P1 O4 107.56(19) . .
O7 P2 O8 113.2(2) . .
O7 P2 O6 109.7(2) . .
O8 P2 O6 112.35(19) . .
O7 P2 O5 110.1(2) . .
O8 P2 O5 106.9(2) . .
O6 P2 O5 104.06(19) . .
O12 P3 O10 112.5(2) . .
O12 P3 O9 110.32(19) . .
O10 P3 O9 105.98(19) . .
O12 P3 O11 106.6(2) . .
O10 P3 O11 110.5(2) . .
O9 P3 O11 111.0(2) . .
P1 O1 Ga3 140.2(2) . 2_755
P1 O2 Ga2 142.2(2) . 1_565
P1 O3 Ga3 141.3(2) . 1_565
P1 O4 Ga1 133.0(2) . .
P2 O5 Ga1 119.6(2) . .
P2 O6 Ga2 134.0(2) . 2_656
P2 O7 Ga3 137.2(2) . 2_655
P2 O8 Ga2 138.5(2) . 1_565
P3 O9 Ga1 140.7(2) . .
P3 O10 Ga3 137.9(2) . .
P3 O11 Ga1 133.1(2) . 2_655
P3 O12 Ga2 129.1(2) . .
Ga2 O13 Ga3 143.4(2) . 2_645
C2 C1 N1 112.9(6) 2_576 .
C2 C1 H1A 109.0 2_576 .
N1 C1 H1A 109.0 . .
C2 C1 H1B 109.0 2_576 .
N1 C1 H1B 109.0 . .
H1A C1 H1B 107.8 . .
C1 C2 N1 113.3(7) 2_576 .
C1 C2 H2A 108.9 2_576 .
N1 C2 H2A 108.9 . .
C1 C2 H2B 108.9 2_576 .
N1 C2 H2B 108.9 . .
H2A C2 H2B 107.7 . .
N1 C3 H3A 109.5 . .
N1 C3 H3B 109.5 . .
H3A C3 H3B 109.5 . .
N1 C3 H3C 109.5 . .
H3A C3 H3C 109.5 . .
H3B C3 H3C 109.5 . .
N1 C4 H4A 109.5 . .
N1 C4 H4B 109.5 . .
H4A C4 H4B 109.5 . .
N1 C4 H4C 109.5 . .
H4A C4 H4C 109.5 . .
H4B C4 H4C 109.5 . .
C4 N1 C3 110.8(7) . .
C4 N1 C1 111.8(6) . .
C3 N1 C1 111.0(7) . .
C4 N1 C2 112.9(6) . .
C3 N1 C2 104.0(8) . .
C1 N1 C2 105.9(6) . .

loop_
_geom_bond_atom_site_label_1
_geom_bond_atom_site_label_2
_geom_bond_distance
_geom_bond_site_symmetry_2
Ga1 O4 1.809(3) .
Ga1 O9 1.826(3) .
Ga1 O5 1.829(3) .
Ga1 O11 1.839(4) 2_655
Ga2 O6 1.864(3) 2_656
Ga2 O2 1.867(3) 1_545
Ga2 O13 1.906(3) .
Ga2 O8 1.919(3) 1_545
Ga2 O12 1.977(3) .
Ga3 O1 1.854(3) 2_755
Ga3 O10 1.865(3) .
Ga3 O13 1.923(3) 2_645
Ga3 O7 1.953(3) 2_655
Ga3 O3 1.973(3) 1_545
P1 O1 1.518(3) .
P1 O2 1.525(4) .
P1 O3 1.528(4) .
P1 O4 1.558(3) .
P2 O7 1.508(4) .
P2 O8 1.521(3) .
P2 O6 1.542(3) .
P2 O5 1.567(4) .
P3 O12 1.520(3) .
P3 O10 1.523(4) .
P3 O9 1.534(3) .
P3 O11 1.556(4) .
O1 Ga3 1.854(3) 2_755
O2 Ga2 1.867(3) 1_565
O3 Ga3 1.973(3) 1_565
O6 Ga2 1.864(3) 2_656
O7 Ga3 1.953(3) 2_655
O8 Ga2 1.919(3) 1_565
O11 Ga1 1.839(4) 2_655
O13 Ga3 1.923(3) 2_645
C1 C2 1.501(13) 2_576
C1 N1 1.515(9) .
C1 H1A 0.9700 .
C1 H1B 0.9700 .
C2 C1 1.501(13) 2_576
C2 N1 1.526(11) .
C2 H2A 0.9700 .
C2 H2B 0.9700 .
C3 N1 1.511(10) .
C3 H3A 0.9600 .
C3 H3B 0.9600 .
C3 H3C 0.9600 .
C4 N1 1.505(9) .
C4 H4A 0.9600 .
C4 H4B 0.9600 .
C4 H4C 0.9600 .
